data_4080674
loop_
_publ_author_name
'Moustafa, Mohamed E.'
'McCready, Matthew S.'
'Puddephatt, Richard J.'

_publ_section_title
;
 Photoswitchable Organoplatinum(IV) Complexes
;
_journal_issue 9
_journal_name_full Organometallics
_journal_page_first 2552
_journal_paper_doi 10.1021/om4000314
_journal_volume 32
_journal_year 2013
_chemical_formula_moiety 'C31 H33 Br N4 O4 Pt'
_chemical_formula_sum 'C31 H33 Br N4 O4 Pt'
_chemical_formula_weight 800.61
_chemical_name_systematic
; 
 ? 
;
_space_group_IT_number 60
_symmetry_cell_setting orthorhombic
_symmetry_space_group_name_Hall '-P 2n 2ab'
_symmetry_space_group_name_H-M 'P b c n'
_atom_sites_solution_hydrogens geom
_atom_sites_solution_primary direct
_atom_sites_solution_secondary difmap
_audit_creation_method SHELXL-97
_cell_angle_alpha 90.00
_cell_angle_beta 90.00
_cell_angle_gamma 90.00
_cell_formula_units_Z 8
_cell_length_a 36.604(3)
_cell_length_b 6.9477(6)
_cell_length_c 23.434(2)
_cell_measurement_reflns_used 6134
_cell_measurement_temperature 150(2)
_cell_measurement_theta_max 26.45
_cell_measurement_theta_min 1.74
_cell_volume 5959.6(9)
_computing_cell_refinement 'Bruker SAINT'
_computing_data_collection 'Bruker APEX2'
_computing_data_reduction 'Bruker SAINT'
_computing_molecular_graphics 'Bruker SHELXTL'
_computing_publication_material 'Bruker SHELXTL'
_computing_structure_refinement 'SHELXL-97 (Sheldrick, 2008)'
_computing_structure_solution 'SHELXS-97 (Sheldrick, 2008)'
_diffrn_ambient_temperature 150(2)
_diffrn_measured_fraction_theta_full 0.997
_diffrn_measured_fraction_theta_max 0.997
_diffrn_measurement_device_type 'Bruker APEX-II CCD'
_diffrn_measurement_method '\f and \w scans'
_diffrn_radiation_monochromator graphite
_diffrn_radiation_source 'fine-focus sealed tube'
_diffrn_radiation_type MoK\a
_diffrn_radiation_wavelength 0.71073
_diffrn_reflns_av_R_equivalents 0.0720
_diffrn_reflns_av_sigmaI/netI 0.0183
_diffrn_reflns_limit_h_max 45
_diffrn_reflns_limit_h_min -45
_diffrn_reflns_limit_k_max 8
_diffrn_reflns_limit_k_min -8
_diffrn_reflns_limit_l_max 29
_diffrn_reflns_limit_l_min -29
_diffrn_reflns_number 233725
_diffrn_reflns_theta_full 26.45
_diffrn_reflns_theta_max 26.45
_diffrn_reflns_theta_min 1.74
_exptl_absorpt_coefficient_mu 6.092
_exptl_absorpt_correction_T_max 0.7504
_exptl_absorpt_correction_T_min 0.4205
_exptl_absorpt_correction_type multi-scan
_exptl_absorpt_process_details 'SADABS (Bruker, 2006)'
_exptl_crystal_colour orange
_exptl_crystal_density_diffrn 1.785
_exptl_crystal_density_method 'not measured'
_exptl_crystal_description prism
_exptl_crystal_F_000 3136
_exptl_crystal_size_max 0.17
_exptl_crystal_size_mid 0.08
_exptl_crystal_size_min 0.05
_refine_diff_density_max 1.465
_refine_diff_density_min -2.831
_refine_diff_density_rms 0.136
_refine_ls_extinction_method none
_refine_ls_goodness_of_fit_ref 1.271
_refine_ls_hydrogen_treatment constr
_refine_ls_matrix_type full
_refine_ls_number_parameters 370
_refine_ls_number_reflns 6134
_refine_ls_number_restraints 0
_refine_ls_restrained_S_all 1.271
_refine_ls_R_factor_all 0.0451
_refine_ls_R_factor_gt 0.0371
_refine_ls_shift/su_max 0.000
_refine_ls_shift/su_mean 0.000
_refine_ls_structure_factor_coef Fsqd
_refine_ls_weighting_details 'calc w=1/[\s^2^(Fo^2^)+(0.0163P)^2^+46.0506P] where P=(Fo^2^+2Fc^2^)/3'
_refine_ls_weighting_scheme calc
_refine_ls_wR_factor_gt 0.0783
_refine_ls_wR_factor_ref 0.0808
_reflns_number_gt 5371
_reflns_number_total 6134
_reflns_threshold_expression >2sigma(I)
_cod_data_source_file om4000314_si_002.cif
_cod_data_source_block bebipy
_cod_original_sg_symbol_H-M Pbcn
_cod_database_code 4080674

loop_
_symmetry_equiv_pos_as_xyz
'x, y, z'
'-x+1/2, -y+1/2, z+1/2'
'-x, y, -z+1/2'
'x+1/2, -y+1/2, -z'
'-x, -y, -z'
'x-1/2, y-1/2, -z-1/2'
'x, -y, z-1/2'
'-x-1/2, y-1/2, z'

loop_
_atom_site_label
_atom_site_type_symbol
_atom_site_fract_x
_atom_site_fract_y
_atom_site_fract_z
_atom_site_U_iso_or_equiv
_atom_site_adp_type
_atom_site_occupancy
_atom_site_symmetry_multiplicity
_atom_site_calc_flag
_atom_site_refinement_flags
Pt1 Pt 0.154354(6) 0.38304(3) 0.117977(8) 0.01706(7) Uani 1 1 d .
Br1 Br 0.186043(16) 0.69255(9) 0.08168(3) 0.02362(13) Uani 1 1 d .
N1 N 0.11456(12) 0.4091(7) 0.04985(19) 0.0177(10) Uani 1 1 d .
N2 N 0.18124(12) 0.2412(7) 0.04754(19) 0.0186(10) Uani 1 1 d .
C1 C 0.08047(15) 0.4777(8) 0.0536(2) 0.0186(11) Uani 1 1 d .
H1A H 0.0729 0.5358 0.0884 0.022 Uiso 1 1 calc R
C2 C 0.05566(15) 0.4679(8) 0.0090(2) 0.0197(12) Uani 1 1 d .
H2A H 0.0317 0.5182 0.0130 0.024 Uiso 1 1 calc R
C3 C 0.06669(14) 0.3827(8) -0.0417(2) 0.0174(11) Uani 1 1 d .
C4 C 0.10186(14) 0.3146(8) -0.0463(2) 0.0171(11) Uani 1 1 d .
H4A H 0.1099 0.2573 -0.0809 0.020 Uiso 1 1 calc R
C5 C 0.12549(14) 0.3298(8) -0.0002(2) 0.0160(11) Uani 1 1 d .
C6 C 0.16298(14) 0.2539(8) -0.0027(2) 0.0166(11) Uani 1 1 d .
C7 C 0.17920(14) 0.2022(8) -0.0537(2) 0.0183(11) Uani 1 1 d .
H7A H 0.1662 0.2152 -0.0886 0.022 Uiso 1 1 calc R
C8 C 0.21461(15) 0.1311(8) -0.0538(2) 0.0184(11) Uani 1 1 d .
C9 C 0.23283(15) 0.1130(8) -0.0024(2) 0.0207(12) Uani 1 1 d .
H9A H 0.2570 0.0630 -0.0011 0.025 Uiso 1 1 calc R
C10 C 0.21531(15) 0.1690(8) 0.0471(2) 0.0190(12) Uani 1 1 d .
H10A H 0.2279 0.1560 0.0823 0.023 Uiso 1 1 calc R
C11 C 0.04023(15) 0.3673(8) -0.0906(2) 0.0177(11) Uani 1 1 d .
O1 O 0.00850(11) 0.4045(7) -0.08776(18) 0.0281(10) Uani 1 1 d .
O2 O 0.05714(10) 0.3045(6) -0.13770(16) 0.0215(9) Uani 1 1 d .
C12 C 0.03496(17) 0.2920(10) -0.1890(2) 0.0295(14) Uani 1 1 d .
H12A H 0.0261 0.4212 -0.2002 0.035 Uiso 1 1 calc R
H12B H 0.0136 0.2074 -0.1825 0.035 Uiso 1 1 calc R
C13 C 0.0588(2) 0.2107(12) -0.2346(3) 0.0390(17) Uani 1 1 d .
H13A H 0.0447 0.1988 -0.2700 0.058 Uiso 1 1 calc R
H13B H 0.0676 0.0835 -0.2229 0.058 Uiso 1 1 calc R
H13C H 0.0796 0.2964 -0.2408 0.058 Uiso 1 1 calc R
C14 C 0.23304(16) 0.0769(8) -0.1086(2) 0.0216(12) Uani 1 1 d .
O3 O 0.26438(11) 0.0279(7) -0.11188(18) 0.0338(11) Uani 1 1 d .
O4 O 0.21015(11) 0.0902(6) -0.15242(17) 0.0265(10) Uani 1 1 d .
C15 C 0.22454(18) 0.0532(10) -0.2092(2) 0.0292(14) Uani 1 1 d .
H15A H 0.2239 -0.0864 -0.2176 0.035 Uiso 1 1 calc R
H15B H 0.2502 0.0979 -0.2119 0.035 Uiso 1 1 calc R
C16 C 0.2012(2) 0.1600(12) -0.2502(3) 0.0441(19) Uani 1 1 d .
H16A H 0.2099 0.1367 -0.2891 0.066 Uiso 1 1 calc R
H16B H 0.2024 0.2981 -0.2418 0.066 Uiso 1 1 calc R
H16C H 0.1759 0.1158 -0.2467 0.066 Uiso 1 1 calc R
C17 C 0.12821(16) 0.5400(9) 0.1795(2) 0.0249(13) Uani 1 1 d .
H17A H 0.1127 0.4546 0.2023 0.037 Uiso 1 1 calc R
H17B H 0.1131 0.6390 0.1614 0.037 Uiso 1 1 calc R
H17C H 0.1463 0.6015 0.2042 0.037 Uiso 1 1 calc R
C18 C 0.19541(16) 0.3426(10) 0.1763(3) 0.0301(15) Uani 1 1 d .
H18A H 0.1905 0.2258 0.1985 0.045 Uiso 1 1 calc R
H18B H 0.1965 0.4536 0.2020 0.045 Uiso 1 1 calc R
H18C H 0.2188 0.3290 0.1563 0.045 Uiso 1 1 calc R
C19 C 0.13007(16) 0.1309(9) 0.1503(3) 0.0247(13) Uani 1 1 d .
H19A H 0.1422 0.0180 0.1329 0.030 Uiso 1 1 calc R
H19B H 0.1343 0.1252 0.1920 0.030 Uiso 1 1 calc R
C20 C 0.09009(16) 0.1176(9) 0.1394(2) 0.0227(12) Uani 1 1 d .
C21 C 0.07633(16) 0.0225(9) 0.0917(3) 0.0247(13) Uani 1 1 d .
H21A H 0.0927 -0.0432 0.0671 0.030 Uiso 1 1 calc R
C22 C 0.03921(16) 0.0210(9) 0.0792(3) 0.0264(13) Uani 1 1 d .
H22A H 0.0306 -0.0429 0.0460 0.032 Uiso 1 1 calc R
C23 C 0.01461(16) 0.1136(9) 0.1155(3) 0.0246(12) Uani 1 1 d .
C24 C 0.02762(17) 0.2018(9) 0.1652(3) 0.0268(13) Uani 1 1 d .
H24A H 0.0111 0.2602 0.1911 0.032 Uiso 1 1 calc R
C25 C 0.06441(16) 0.2037(9) 0.1762(2) 0.0237(13) Uani 1 1 d .
H25A H 0.0729 0.2653 0.2098 0.028 Uiso 1 1 calc R
N3 N -0.02270(14) 0.1147(7) 0.0980(2) 0.0230(11) Uani 1 1 d .
N4 N -0.04396(14) 0.1881(7) 0.1350(2) 0.0234(11) Uani 1 1 d .
C26 C -0.08080(16) 0.2036(9) 0.1167(3) 0.0253(13) Uani 1 1 d .
C27 C -0.09318(17) 0.1604(8) 0.0619(3) 0.0233(13) Uani 1 1 d .
H27A H -0.0770 0.1060 0.0346 0.028 Uiso 1 1 calc R
C28 C -0.12908(17) 0.1970(9) 0.0473(3) 0.0281(14) Uani 1 1 d .
H28A H -0.1374 0.1685 0.0099 0.034 Uiso 1 1 calc R
C29 C -0.15307(18) 0.2748(10) 0.0869(3) 0.0326(15) Uani 1 1 d .
H29A H -0.1777 0.3006 0.0766 0.039 Uiso 1 1 calc R
C30 C -0.14088(18) 0.3148(11) 0.1416(3) 0.0351(16) Uani 1 1 d .
H30A H -0.1573 0.3659 0.1691 0.042 Uiso 1 1 calc R
C31 C -0.10507(18) 0.2805(10) 0.1561(3) 0.0316(15) Uani 1 1 d .
H31A H -0.0968 0.3097 0.1936 0.038 Uiso 1 1 calc R

loop_
_atom_site_aniso_label
_atom_site_aniso_U_11
_atom_site_aniso_U_22
_atom_site_aniso_U_33
_atom_site_aniso_U_23
_atom_site_aniso_U_13
_atom_site_aniso_U_12
Pt1 0.01705(10) 0.02040(11) 0.01373(10) -0.00071(9) -0.00067(8) -0.00021(9)
Br1 0.0228(3) 0.0226(3) 0.0254(3) -0.0013(2) 0.0024(2) -0.0034(2)
N1 0.018(2) 0.021(2) 0.014(2) -0.0006(19) 0.0025(18) -0.0011(19)
N2 0.015(2) 0.026(3) 0.015(2) 0.004(2) 0.0012(18) 0.002(2)
C1 0.021(3) 0.016(3) 0.018(3) -0.001(2) 0.004(2) -0.001(2)
C2 0.016(3) 0.020(3) 0.023(3) 0.001(2) 0.001(2) 0.002(2)
C3 0.017(3) 0.016(3) 0.019(3) 0.002(2) -0.002(2) -0.003(2)
C4 0.018(3) 0.017(3) 0.016(3) -0.002(2) 0.002(2) 0.001(2)
C5 0.016(3) 0.015(3) 0.016(3) 0.000(2) 0.001(2) -0.002(2)
C6 0.016(3) 0.015(3) 0.019(3) 0.001(2) -0.003(2) 0.000(2)
C7 0.017(3) 0.020(3) 0.018(3) -0.001(2) -0.003(2) 0.000(2)
C8 0.020(3) 0.017(3) 0.019(3) -0.002(2) 0.001(2) -0.001(2)
C9 0.018(3) 0.019(3) 0.025(3) 0.000(3) -0.002(2) 0.003(2)
C10 0.019(3) 0.017(3) 0.021(3) 0.004(2) -0.005(2) 0.001(2)
C11 0.020(3) 0.013(3) 0.019(3) 0.001(2) -0.002(2) 0.001(2)
O1 0.019(2) 0.039(3) 0.026(2) -0.004(2) -0.0015(17) 0.0066(19)
O2 0.0189(19) 0.027(2) 0.0181(19) -0.0024(17) -0.0035(16) 0.0011(17)
C12 0.028(3) 0.039(4) 0.021(3) -0.006(3) -0.009(3) 0.002(3)
C13 0.046(4) 0.054(5) 0.017(3) -0.006(3) -0.001(3) 0.002(4)
C14 0.022(3) 0.022(3) 0.021(3) -0.001(2) 0.002(2) 0.000(2)
O3 0.023(2) 0.053(3) 0.025(2) -0.002(2) 0.0025(18) 0.014(2)
O4 0.022(2) 0.038(3) 0.020(2) -0.0066(19) 0.0001(17) 0.0035(19)
C15 0.036(4) 0.033(4) 0.019(3) -0.007(3) 0.004(3) 0.004(3)
C16 0.055(5) 0.050(5) 0.028(4) 0.000(3) -0.006(3) 0.012(4)
C17 0.025(3) 0.031(3) 0.019(3) -0.001(3) 0.000(2) 0.003(3)
C18 0.027(3) 0.042(4) 0.021(3) 0.011(3) -0.006(3) -0.008(3)
C19 0.026(3) 0.028(3) 0.021(3) 0.006(3) 0.000(2) 0.001(3)
C20 0.026(3) 0.024(3) 0.019(3) 0.001(3) 0.001(2) -0.003(3)
C21 0.027(3) 0.020(3) 0.028(3) 0.001(3) 0.003(2) -0.002(3)
C22 0.028(3) 0.025(3) 0.026(3) -0.003(3) 0.000(3) -0.004(3)
C23 0.026(3) 0.023(3) 0.025(3) 0.004(3) 0.003(2) -0.006(2)
C24 0.029(3) 0.031(3) 0.020(3) 0.000(3) 0.004(2) 0.001(3)
C25 0.027(3) 0.029(3) 0.015(3) 0.001(2) 0.001(2) -0.002(3)
N3 0.032(3) 0.011(2) 0.026(2) 0.000(2) 0.000(2) -0.003(2)
N4 0.028(3) 0.019(2) 0.023(2) 0.004(2) 0.000(2) -0.001(2)
C26 0.028(3) 0.023(3) 0.025(3) 0.010(3) -0.001(3) -0.003(2)
C27 0.031(3) 0.016(3) 0.023(3) -0.004(2) -0.001(2) -0.003(2)
C28 0.033(3) 0.021(3) 0.030(3) 0.002(3) -0.007(3) -0.006(3)
C29 0.023(3) 0.029(3) 0.046(4) 0.006(3) -0.002(3) -0.003(3)
C30 0.028(3) 0.042(4) 0.036(4) -0.003(3) 0.008(3) -0.001(3)
C31 0.037(4) 0.036(4) 0.021(3) -0.004(3) 0.004(3) -0.003(3)

loop_
_atom_type_symbol
_atom_type_description
_atom_type_scat_dispersion_real
_atom_type_scat_dispersion_imag
_atom_type_scat_source
C C 0.0033 0.0016 'International Tables Vol C Tables 4.2.6.8 and 6.1.1.4'
H H 0.0000 0.0000 'International Tables Vol C Tables 4.2.6.8 and 6.1.1.4'
N N 0.0061 0.0033 'International Tables Vol C Tables 4.2.6.8 and 6.1.1.4'
O O 0.0106 0.0060 'International Tables Vol C Tables 4.2.6.8 and 6.1.1.4'
Br Br -0.2901 2.4595 'International Tables Vol C Tables 4.2.6.8 and 6.1.1.4'
Pt Pt -1.7033 8.3905 'International Tables Vol C Tables 4.2.6.8 and 6.1.1.4'

loop_
_geom_angle_atom_site_label_1
_geom_angle_atom_site_label_2
_geom_angle_atom_site_label_3
_geom_angle
C17 Pt1 C18 86.9(3)
C17 Pt1 C19 89.6(2)
C18 Pt1 C19 87.5(2)
C17 Pt1 N2 174.4(2)
C18 Pt1 N2 96.5(2)
C19 Pt1 N2 95.0(2)
C17 Pt1 N1 99.2(2)
C18 Pt1 N1 173.9(2)
C19 Pt1 N1 92.9(2)
N2 Pt1 N1 77.39(17)
C17 Pt1 Br1 89.90(18)
C18 Pt1 Br1 90.25(18)
C19 Pt1 Br1 177.69(16)
N2 Pt1 Br1 85.63(13)
N1 Pt1 Br1 89.41(12)
C1 N1 C5 118.5(5)
C1 N1 Pt1 127.4(4)
C5 N1 Pt1 113.9(3)
C10 N2 C6 118.3(5)
C10 N2 Pt1 126.8(4)
C6 N2 Pt1 114.1(4)
N1 C1 C2 122.9(5)
N1 C1 H1A 118.5
C2 C1 H1A 118.5
C1 C2 C3 118.5(5)
C1 C2 H2A 120.8
C3 C2 H2A 120.8
C4 C3 C2 119.1(5)
C4 C3 C11 121.2(5)
C2 C3 C11 119.7(5)
C3 C4 C5 119.7(5)
C3 C4 H4A 120.1
C5 C4 H4A 120.1
N1 C5 C4 121.3(5)
N1 C5 C6 117.0(5)
C4 C5 C6 121.6(5)
N2 C6 C7 121.5(5)
N2 C6 C5 116.7(5)
C7 C6 C5 121.8(5)
C6 C7 C8 119.6(5)
C6 C7 H7A 120.2
C8 C7 H7A 120.2
C9 C8 C7 118.9(5)
C9 C8 C14 120.5(5)
C7 C8 C14 120.7(5)
C10 C9 C8 118.8(5)
C10 C9 H9A 120.6
C8 C9 H9A 120.6
N2 C10 C9 122.9(5)
N2 C10 H10A 118.6
C9 C10 H10A 118.6
O1 C11 O2 124.6(5)
O1 C11 C3 124.7(5)
O2 C11 C3 110.7(4)
C11 O2 C12 116.3(4)
O2 C12 C13 106.8(5)
O2 C12 H12A 110.4
C13 C12 H12A 110.4
O2 C12 H12B 110.4
C13 C12 H12B 110.4
H12A C12 H12B 108.6
C12 C13 H13A 109.5
C12 C13 H13B 109.5
H13A C13 H13B 109.5
C12 C13 H13C 109.5
H13A C13 H13C 109.5
H13B C13 H13C 109.5
O3 C14 O4 125.0(5)
O3 C14 C8 123.8(5)
O4 C14 C8 111.2(5)
C14 O4 C15 117.8(5)
O4 C15 C16 107.2(5)
O4 C15 H15A 110.3
C16 C15 H15A 110.3
O4 C15 H15B 110.3
C16 C15 H15B 110.3
H15A C15 H15B 108.5
C15 C16 H16A 109.5
C15 C16 H16B 109.5
H16A C16 H16B 109.5
C15 C16 H16C 109.5
H16A C16 H16C 109.5
H16B C16 H16C 109.5
Pt1 C17 H17A 109.5
Pt1 C17 H17B 109.5
H17A C17 H17B 109.5
Pt1 C17 H17C 109.5
H17A C17 H17C 109.5
H17B C17 H17C 109.5
Pt1 C18 H18A 109.5
Pt1 C18 H18B 109.5
H18A C18 H18B 109.5
Pt1 C18 H18C 109.5
H18A C18 H18C 109.5
H18B C18 H18C 109.5
C20 C19 Pt1 113.9(4)
C20 C19 H19A 108.8
Pt1 C19 H19A 108.8
C20 C19 H19B 108.8
Pt1 C19 H19B 108.8
H19A C19 H19B 107.7
C21 C20 C25 116.8(5)
C21 C20 C19 121.5(5)
C25 C20 C19 121.7(5)
C22 C21 C20 121.8(6)
C22 C21 H21A 119.1
C20 C21 H21A 119.1
C21 C22 C23 119.9(6)
C21 C22 H22A 120.0
C23 C22 H22A 120.0
C22 C23 C24 119.3(6)
C22 C23 N3 116.5(5)
C24 C23 N3 124.3(5)
C25 C24 C23 119.7(6)
C25 C24 H24A 120.2
C23 C24 H24A 120.2
C24 C25 C20 122.5(6)
C24 C25 H25A 118.8
C20 C25 H25A 118.8
N4 N3 C23 113.1(5)
N3 N4 C26 114.0(5)
C31 C26 C27 119.2(6)
C31 C26 N4 115.9(6)
C27 C26 N4 124.8(6)
C28 C27 C26 119.8(6)
C28 C27 H27A 120.1
C26 C27 H27A 120.1
C27 C28 C29 120.6(6)
C27 C28 H28A 119.7
C29 C28 H28A 119.7
C30 C29 C28 119.6(6)
C30 C29 H29A 120.2
C28 C29 H29A 120.2
C31 C30 C29 120.1(6)
C31 C30 H30A 120.0
C29 C30 H30A 120.0
C30 C31 C26 120.8(6)
C30 C31 H31A 119.6
C26 C31 H31A 119.6

loop_
_geom_bond_atom_site_label_1
_geom_bond_atom_site_label_2
_geom_bond_distance
Pt1 C17 2.045(6)
Pt1 C18 2.051(6)
Pt1 C19 2.105(6)
Pt1 N2 2.160(5)
Pt1 N1 2.169(4)
Pt1 Br1 2.5870(6)
N1 C1 1.339(7)
N1 C5 1.357(7)
N2 C10 1.344(7)
N2 C6 1.356(7)
C1 C2 1.386(8)
C1 H1A 0.9500
C2 C3 1.387(8)
C2 H2A 0.9500
C3 C4 1.376(8)
C3 C11 1.504(7)
C4 C5 1.388(7)
C4 H4A 0.9500
C5 C6 1.471(7)
C6 C7 1.384(8)
C7 C8 1.387(8)
C7 H7A 0.9500
C8 C9 1.382(8)
C8 C14 1.500(7)
C9 C10 1.380(8)
C9 H9A 0.9500
C10 H10A 0.9500
C11 O1 1.191(7)
C11 O2 1.339(7)
O2 C12 1.454(7)
C12 C13 1.489(9)
C12 H12A 0.9900
C12 H12B 0.9900
C13 H13A 0.9800
C13 H13B 0.9800
C13 H13C 0.9800
C14 O3 1.199(7)
C14 O4 1.328(7)
O4 C15 1.454(7)
C15 C16 1.485(9)
C15 H15A 0.9900
C15 H15B 0.9900
C16 H16A 0.9800
C16 H16B 0.9800
C16 H16C 0.9800
C17 H17A 0.9800
C17 H17B 0.9800
C17 H17C 0.9800
C18 H18A 0.9800
C18 H18B 0.9800
C18 H18C 0.9800
C19 C20 1.488(8)
C19 H19A 0.9900
C19 H19B 0.9900
C20 C21 1.392(8)
C20 C25 1.408(8)
C21 C22 1.390(8)
C21 H21A 0.9500
C22 C23 1.395(8)
C22 H22A 0.9500
C23 C24 1.399(8)
C23 N3 1.426(8)
C24 C25 1.371(8)
C24 H24A 0.9500
C25 H25A 0.9500
N3 N4 1.271(7)
N4 C26 1.419(8)
C26 C31 1.389(9)
C26 C27 1.395(8)
C27 C28 1.381(9)
C27 H27A 0.9500
C28 C29 1.388(9)
C28 H28A 0.9500
C29 C30 1.386(10)
C29 H29A 0.9500
C30 C31 1.375(9)
C30 H30A 0.9500
C31 H31A 0.9500

loop_
_geom_torsion_atom_site_label_1
_geom_torsion_atom_site_label_2
_geom_torsion_atom_site_label_3
_geom_torsion_atom_site_label_4
_geom_torsion
C17 Pt1 N1 C1 -11.1(5)
C18 Pt1 N1 C1 172.3(19)
C19 Pt1 N1 C1 79.0(5)
N2 Pt1 N1 C1 173.5(5)
Br1 Pt1 N1 C1 -100.9(5)
C17 Pt1 N1 C5 175.1(4)
C18 Pt1 N1 C5 -2(2)
C19 Pt1 N1 C5 -94.8(4)
N2 Pt1 N1 C5 -0.3(4)
Br1 Pt1 N1 C5 85.3(4)
C17 Pt1 N2 C10 123(2)
C18 Pt1 N2 C10 -4.3(5)
C19 Pt1 N2 C10 -92.3(5)
N1 Pt1 N2 C10 175.9(5)
Br1 Pt1 N2 C10 85.5(5)
C17 Pt1 N2 C6 -47(2)
C18 Pt1 N2 C6 -174.2(4)
C19 Pt1 N2 C6 97.7(4)
N1 Pt1 N2 C6 5.9(4)
Br1 Pt1 N2 C6 -84.5(4)
C5 N1 C1 C2 1.3(8)
Pt1 N1 C1 C2 -172.3(4)
N1 C1 C2 C3 0.1(9)
C1 C2 C3 C4 -1.2(8)
C1 C2 C3 C11 179.1(5)
C2 C3 C4 C5 0.8(8)
C11 C3 C4 C5 -179.5(5)
C1 N1 C5 C4 -1.7(8)
Pt1 N1 C5 C4 172.7(4)
C1 N1 C5 C6 -179.4(5)
Pt1 N1 C5 C6 -4.9(6)
C3 C4 C5 N1 0.7(8)
C3 C4 C5 C6 178.2(5)
C10 N2 C6 C7 -2.7(8)
Pt1 N2 C6 C7 168.2(4)
C10 N2 C6 C5 178.7(5)
Pt1 N2 C6 C5 -10.4(6)
N1 C5 C6 N2 10.4(7)
C4 C5 C6 N2 -167.2(5)
N1 C5 C6 C7 -168.1(5)
C4 C5 C6 C7 14.2(8)
N2 C6 C7 C8 1.6(9)
C5 C6 C7 C8 -179.9(5)
C6 C7 C8 C9 0.2(9)
C6 C7 C8 C14 -179.0(5)
C7 C8 C9 C10 -0.9(8)
C14 C8 C9 C10 178.4(5)
C6 N2 C10 C9 2.0(8)
Pt1 N2 C10 C9 -167.6(4)
C8 C9 C10 N2 -0.2(9)
C4 C3 C11 O1 171.7(6)
C2 C3 C11 O1 -8.6(9)
C4 C3 C11 O2 -7.7(7)
C2 C3 C11 O2 172.0(5)
O1 C11 O2 C12 3.5(8)
C3 C11 O2 C12 -177.1(5)
C11 O2 C12 C13 -177.3(5)
C9 C8 C14 O3 -4.8(9)
C7 C8 C14 O3 174.4(6)
C9 C8 C14 O4 175.1(5)
C7 C8 C14 O4 -5.6(8)
O3 C14 O4 C15 -3.6(9)
C8 C14 O4 C15 176.5(5)
C14 O4 C15 C16 -154.1(6)
C17 Pt1 C19 C20 70.6(5)
C18 Pt1 C19 C20 157.6(5)
N2 Pt1 C19 C20 -106.1(4)
N1 Pt1 C19 C20 -28.6(4)
Br1 Pt1 C19 C20 148(4)
Pt1 C19 C20 C21 93.5(6)
Pt1 C19 C20 C25 -85.3(6)
C25 C20 C21 C22 3.4(9)
C19 C20 C21 C22 -175.4(6)
C20 C21 C22 C23 -1.2(9)
C21 C22 C23 C24 -2.0(9)
C21 C22 C23 N3 176.6(5)
C22 C23 C24 C25 2.9(9)
N3 C23 C24 C25 -175.6(6)
C23 C24 C25 C20 -0.7(10)
C21 C20 C25 C24 -2.4(9)
C19 C20 C25 C24 176.4(6)
C22 C23 N3 N4 174.9(5)
C24 C23 N3 N4 -6.6(8)
C23 N3 N4 C26 175.6(5)
N3 N4 C26 C31 179.1(5)
N3 N4 C26 C27 -5.6(8)
C31 C26 C27 C28 0.9(9)
N4 C26 C27 C28 -174.3(6)
C26 C27 C28 C29 -0.6(9)
C27 C28 C29 C30 -0.5(10)
C28 C29 C30 C31 1.1(10)
C29 C30 C31 C26 -0.8(11)
C27 C26 C31 C30 -0.3(10)
N4 C26 C31 C30 175.4(6)
